data_2219727
loop_
_publ_author_name
'Dai, Jing'

_publ_section_title
;
 2-Amino-5-cyanopyridinium nitrate
;
_journal_coeditor_code WK2092
_journal_issue 10
_journal_name_full 'Acta Crystallographica Section E'
_journal_page_first o1899
_journal_paper_doi 10.1107/S1600536808028031
_journal_volume 64
_journal_year 2008
_chemical_formula_iupac 'C6 H6 N3 + , N O3 -'
_chemical_formula_moiety 'C6 H6 N3 + , N O3 -'
_chemical_formula_sum 'C6 H6 N4 O3'
_chemical_formula_weight 182.15
_chemical_name_systematic
;
2-Amino-5-cyanopyridinium nitrate
;
_space_group_IT_number 14
_symmetry_cell_setting monoclinic
_symmetry_space_group_name_Hall '-P 2yn'
_symmetry_space_group_name_H-M 'P 1 21/n 1'
_atom_sites_solution_hydrogens difmap
_atom_sites_solution_primary direct
_atom_sites_solution_secondary difmap
_audit_creation_method SHELXL97
_cell_angle_alpha 90.00
_cell_angle_beta 97.91(3)
_cell_angle_gamma 90.00
_cell_formula_units_Z 4
_cell_length_a 4.6475(9)
_cell_length_b 12.713(3)
_cell_length_c 13.417(3)
_cell_measurement_reflns_used 1796
_cell_measurement_temperature 298(2)
_cell_measurement_theta_max 27.48
_cell_measurement_theta_min 3.06
_cell_volume 785.2(3)
_computing_cell_refinement 'CrystalClear (Rigaku, 2005)'
_computing_data_collection 'CrystalClear (Rigaku, 2005)'
_computing_data_reduction 'CrystalClear (Rigaku, 2005)'
_computing_molecular_graphics 'SHELXTL (Sheldrick, 2008)'
_computing_publication_material 'SHELXTL (Sheldrick, 2008)'
_computing_structure_refinement 'SHELXL97 (Sheldrick, 2008)'
_computing_structure_solution 'SHELXS97 (Sheldrick, 2008)'
_diffrn_ambient_temperature 298(2)
_diffrn_detector_area_resol_mean 13.6612
_diffrn_measured_fraction_theta_full 0.999
_diffrn_measured_fraction_theta_max 0.999
_diffrn_measurement_device_type 'Rigaku Mercury2'
_diffrn_measurement_method \w
_diffrn_radiation_monochromator graphite
_diffrn_radiation_source 'fine-focus sealed tube'
_diffrn_radiation_type MoK\a
_diffrn_radiation_wavelength 0.71073
_diffrn_reflns_av_R_equivalents 0.0503
_diffrn_reflns_av_sigmaI/netI 0.0409
_diffrn_reflns_limit_h_max 6
_diffrn_reflns_limit_h_min -6
_diffrn_reflns_limit_k_max 16
_diffrn_reflns_limit_k_min -16
_diffrn_reflns_limit_l_max 17
_diffrn_reflns_limit_l_min -17
_diffrn_reflns_number 8053
_diffrn_reflns_theta_full 27.48
_diffrn_reflns_theta_max 27.48
_diffrn_reflns_theta_min 3.07
_exptl_absorpt_coefficient_mu 0.127
_exptl_absorpt_correction_T_max 0.981
_exptl_absorpt_correction_T_min 0.975
_exptl_absorpt_correction_type multi-scan
_exptl_absorpt_process_details '(CrystalClear; Rigaku, 2005)'
_exptl_crystal_colour colourless
_exptl_crystal_density_diffrn 1.541
_exptl_crystal_density_method 'not measured'
_exptl_crystal_description block
_exptl_crystal_F_000 376
_exptl_crystal_size_max 0.25
_exptl_crystal_size_mid 0.15
_exptl_crystal_size_min 0.15
_refine_diff_density_max 0.172
_refine_diff_density_min -0.167
_refine_ls_extinction_method none
_refine_ls_goodness_of_fit_ref 1.072
_refine_ls_hydrogen_treatment refall
_refine_ls_matrix_type full
_refine_ls_number_parameters 142
_refine_ls_number_reflns 1798
_refine_ls_number_restraints 0
_refine_ls_restrained_S_all 1.072
_refine_ls_R_factor_all 0.0949
_refine_ls_R_factor_gt 0.0526
_refine_ls_shift/su_max 0.000
_refine_ls_shift/su_mean 0.000
_refine_ls_structure_factor_coef Fsqd
_refine_ls_weighting_details 'calc w = 1/[\s^2^(Fo^2^)+(0.0514P)^2^+0.1542P] where P=(Fo^2^+2Fc^2^)/3'
_refine_ls_weighting_scheme calc
_refine_ls_wR_factor_gt 0.1099
_refine_ls_wR_factor_ref 0.1269
_reflns_number_gt 1163
_reflns_number_total 1798
_reflns_threshold_expression I>2\s(I)
_cod_data_source_file wk2092.cif
_cod_data_source_block I
_cod_original_cell_volume 785.1(3)
_cod_original_sg_symbol_H-M 'P 21/n'
_cod_database_code 2219727
_cod_database_fobs_code 2219727

loop_
_symmetry_equiv_pos_as_xyz
'x, y, z'
'-x+1/2, y+1/2, -z+1/2'
'-x, -y, -z'
'x-1/2, -y-1/2, z-1/2'

loop_
_atom_site_type_symbol
_atom_site_label
_atom_site_fract_x
_atom_site_fract_y
_atom_site_fract_z
_atom_site_U_iso_or_equiv
_atom_site_adp_type
_atom_site_calc_flag
_atom_site_occupancy
C C2 0.7591(5) 0.86151(17) 0.31844(17) 0.0428(5) Uani d 1
N N4 0.0550(4) 0.94943(14) 0.12683(14) 0.0456(5) Uani d 1
N N2 0.4566(4) 0.71680(19) 0.25422(16) 0.0509(5) Uani d 1
O O1 -0.1866(3) 0.98288(12) 0.08728(13) 0.0604(5) Uani d 1
O O2 0.2162(4) 1.00628(14) 0.18518(14) 0.0651(5) Uani d 1
O O3 0.1266(4) 0.85819(13) 0.10891(13) 0.0610(5) Uani d 1
N N1 0.8152(4) 0.69031(15) 0.38842(14) 0.0406(4) Uani d 1
C C3 0.9809(5) 0.89511(17) 0.38692(17) 0.0435(5) Uani d 1
C C5 1.0356(4) 0.72284(18) 0.45750(17) 0.0402(5) Uani d 1
C C6 1.3541(5) 0.86115(17) 0.53382(18) 0.0476(6) Uani d 1
C C1 0.6718(4) 0.75525(16) 0.31857(15) 0.0379(5) Uani d 1
C C4 1.1235(4) 0.82498(16) 0.45893(16) 0.0388(5) Uani d 1
N N3 1.5342(5) 0.89264(16) 0.59161(18) 0.0684(7) Uani d 1
H H5 1.126(4) 0.6708(16) 0.5011(15) 0.036(5) Uiso d 1
H H2A 0.655(4) 0.9049(16) 0.2716(15) 0.033(5) Uiso d 1
H H3 1.041(4) 0.9695(19) 0.3867(16) 0.051(6) Uiso d 1
H H2B 0.401(5) 0.650(2) 0.2641(17) 0.048(7) Uiso d 1
H H1 0.764(5) 0.620(2) 0.389(2) 0.067(8) Uiso d 1
H H2C 0.370(6) 0.761(3) 0.216(2) 0.082(10) Uiso d 1

loop_
_atom_site_aniso_label
_atom_site_aniso_U_11
_atom_site_aniso_U_22
_atom_site_aniso_U_33
_atom_site_aniso_U_12
_atom_site_aniso_U_13
_atom_site_aniso_U_23
C2 0.0473(13) 0.0351(11) 0.0432(12) 0.0020(9) -0.0043(11) 0.0098(10)
N4 0.0556(12) 0.0365(10) 0.0425(10) 0.0046(9) -0.0013(9) 0.0013(9)
N2 0.0512(12) 0.0424(12) 0.0529(12) -0.0048(10) -0.0146(10) 0.0011(10)
O1 0.0532(10) 0.0445(9) 0.0766(12) 0.0102(8) -0.0156(9) -0.0064(8)
O2 0.0615(11) 0.0566(11) 0.0698(11) 0.0031(8) -0.0179(9) -0.0180(9)
O3 0.0770(12) 0.0405(9) 0.0599(11) 0.0171(8) -0.0098(9) -0.0044(8)
N1 0.0405(10) 0.0306(10) 0.0478(11) -0.0032(8) -0.0041(8) 0.0032(8)
C3 0.0471(13) 0.0323(12) 0.0492(13) -0.0021(10) -0.0003(11) 0.0029(10)
C5 0.0394(11) 0.0383(12) 0.0408(12) 0.0034(9) -0.0025(10) 0.0052(10)
C6 0.0495(14) 0.0373(12) 0.0515(14) -0.0002(10) -0.0089(12) 0.0008(10)
C1 0.0356(11) 0.0399(12) 0.0370(11) 0.0027(9) 0.0007(9) 0.0003(9)
C4 0.0355(11) 0.0377(12) 0.0414(11) -0.0002(9) -0.0014(9) 0.0020(10)
N3 0.0697(14) 0.0501(13) 0.0755(16) -0.0045(11) -0.0249(13) -0.0036(11)

loop_
_atom_type_symbol
_atom_type_description
_atom_type_scat_dispersion_real
_atom_type_scat_dispersion_imag
_atom_type_scat_source
C C 0.0033 0.0016 'International Tables Vol C Tables 4.2.6.8 and 6.1.1.4'
H H 0.0000 0.0000 'International Tables Vol C Tables 4.2.6.8 and 6.1.1.4'
N N 0.0061 0.0033 'International Tables Vol C Tables 4.2.6.8 and 6.1.1.4'
O O 0.0106 0.0060 'International Tables Vol C Tables 4.2.6.8 and 6.1.1.4'

loop_
_geom_angle_atom_site_label_1
_geom_angle_atom_site_label_2
_geom_angle_atom_site_label_3
_geom_angle
C3 C2 C1 119.6(2)
C3 C2 H2A 123.7(12)
C1 C2 H2A 116.7(12)
O3 N4 O2 120.89(19)
O3 N4 O1 119.08(18)
O2 N4 O1 120.00(18)
C1 N2 H2B 117.2(15)
C1 N2 H2C 115(2)
H2B N2 H2C 127(3)
C5 N1 C1 123.0(2)
C5 N1 H1 117.7(16)
C1 N1 H1 119.4(17)
C2 C3 C4 120.5(2)
C2 C3 H3 119.4(13)
C4 C3 H3 120.0(13)
N1 C5 C4 120.1(2)
N1 C5 H5 116.3(12)
C4 C5 H5 123.6(12)
N3 C6 C4 177.9(2)
N2 C1 N1 118.9(2)
N2 C1 C2 123.1(2)
N1 C1 C2 118.07(19)
C5 C4 C3 118.77(19)
C5 C4 C6 120.53(19)
C3 C4 C6 120.69(19)

loop_
_geom_bond_atom_site_label_1
_geom_bond_atom_site_label_2
_geom_bond_distance
C2 C3 1.352(3)
C2 C1 1.411(3)
C2 H2A 0.92(2)
N4 O3 1.239(2)
N4 O2 1.239(2)
N4 O1 1.249(2)
N2 C1 1.322(3)
N2 H2B 0.90(2)
N2 H2C 0.83(3)
N1 C5 1.348(3)
N1 C1 1.354(3)
N1 H1 0.92(3)
C3 C4 1.411(3)
C3 H3 0.99(2)
C5 C4 1.361(3)
C5 H5 0.94(2)
C6 N3 1.133(3)
C6 C4 1.440(3)

loop_
_geom_hbond_atom_site_label_D
_geom_hbond_atom_site_label_H
_geom_hbond_atom_site_label_A
_geom_hbond_site_symmetry_A
_geom_hbond_distance_DH
_geom_hbond_distance_HA
_geom_hbond_distance_DA
_geom_hbond_angle_DHA
N2 H2B O2 2_545 0.90(2) 2.05(3) 2.941(3) 169(2)
N1 H1 O1 2_545 0.92(3) 1.82(3) 2.733(2) 170(2)
N1 H1 N4 2_545 0.92(3) 2.62(3) 3.505(3) 161(2)
N2 H2C O3 . 0.83(3) 2.10(3) 2.926(3) 174(3)

loop_
_geom_torsion_atom_site_label_1
_geom_torsion_atom_site_label_2
_geom_torsion_atom_site_label_3
_geom_torsion_atom_site_label_4
_geom_torsion
C1 C2 C3 C4 -0.6(3)
C1 N1 C5 C4 -0.2(3)
C5 N1 C1 N2 -179.4(2)
C5 N1 C1 C2 0.2(3)
C3 C2 C1 N2 179.8(2)
C3 C2 C1 N1 0.2(3)
N1 C5 C4 C3 -0.3(3)
N1 C5 C4 C6 178.5(2)
C2 C3 C4 C5 0.6(3)
C2 C3 C4 C6 -178.2(2)
